data_1567733
loop_
_publ_author_name
'Chen, Zhi'
'Li, Yu-Fan'
'Tan, Shun-Zhong'
'Ouyang, Qin'
'Chen, Zhi-Chao'
'Du, Wei'
'Chen, Ying-Chun'

_publ_section_title
;
 Formal nucleophilic pyrrolylmethylation via palladium-based auto-tandem
 catalysis: switchable regiodivergent synthesis and remote chirality
 transfer
;
_journal_issue 42
_journal_name_full 'Chemical Science'
_journal_page_first 12433
_journal_page_last 12439
_journal_paper_doi 10.1039/D2SC05210E
_journal_volume 13
_journal_year 2022
_chemical_formula_moiety 'C31 H30 N2 O4 S3'
_chemical_formula_sum 'C31 H30 N2 O4 S3'
_chemical_formula_weight 590.75
_space_group_crystal_system monoclinic
_space_group_IT_number 15
_space_group_name_Hall '-C 2yc'
_space_group_name_H-M_alt 'C 1 2/c 1'
_atom_sites_solution_hydrogens geom
_atom_sites_solution_primary dual
_audit_creation_date 2021-12-06
_audit_creation_method
;
Olex2 1.3
(compiled 2020.11.12 svn.r5f609507 for OlexSys, GUI svn.r6408)
;
_audit_update_record
;
2022-07-07 deposited with the CCDC.	2022-10-06 downloaded from the CCDC.
;
_cell_angle_alpha 90
_cell_angle_beta 122.932(2)
_cell_angle_gamma 90
_cell_formula_units_Z 8
_cell_length_a 29.5374(19)
_cell_length_b 9.7700(5)
_cell_length_c 24.882(3)
_cell_measurement_reflns_used 7495
_cell_measurement_temperature 302.0
_cell_measurement_theta_max 23.087
_cell_measurement_theta_min 2.763
_cell_volume 6026.7(9)
_computing_cell_refinement 'SAINT V8.40B (?, 2016)'
_computing_data_reduction 'SAINT V8.40B (?, 2016)'
_computing_molecular_graphics 'Olex2 1.3 (Dolomanov et al., 2009)'
_computing_publication_material 'Olex2 1.3 (Dolomanov et al., 2009)'
_computing_structure_refinement 'SHELXL 2014/7 (Sheldrick, 2015)'
_computing_structure_solution 'SHELXT 2018/2 (Sheldrick, 2018)'
_diffrn_ambient_temperature 302.0
_diffrn_measured_fraction_theta_full 0.998
_diffrn_measured_fraction_theta_max 0.997
_diffrn_measurement_device_type 'Bruker APEX-II CCD'
_diffrn_measurement_method '\f and \w scans'
_diffrn_radiation_type MoK\a
_diffrn_radiation_wavelength 0.71073
_diffrn_reflns_av_R_equivalents 0.0619
_diffrn_reflns_av_unetI/netI 0.0388
_diffrn_reflns_Laue_measured_fraction_full 0.998
_diffrn_reflns_Laue_measured_fraction_max 0.997
_diffrn_reflns_limit_h_max 38
_diffrn_reflns_limit_h_min -38
_diffrn_reflns_limit_k_max 10
_diffrn_reflns_limit_k_min -12
_diffrn_reflns_limit_l_max 32
_diffrn_reflns_limit_l_min -32
_diffrn_reflns_number 37923
_diffrn_reflns_point_group_measured_fraction_full 0.998
_diffrn_reflns_point_group_measured_fraction_max 0.997
_diffrn_reflns_theta_full 25.242
_diffrn_reflns_theta_max 27.496
_diffrn_reflns_theta_min 1.950
_diffrn_source_current 1.41
_diffrn_source_power 0.0705
_diffrn_source_voltage 50.0
_diffrn_standards_number 0
_exptl_absorpt_coefficient_mu 0.284
_exptl_absorpt_correction_T_max 0.7456
_exptl_absorpt_correction_T_min 0.6990
_exptl_absorpt_correction_type multi-scan
_exptl_absorpt_process_details
;
SADABS-2016/2 (Bruker,2016/2) was used for absorption correction.
wR2(int) was 0.1059 before and 0.0593 after correction.
The Ratio of minimum to maximum transmission is 0.9375.
The \l/2 correction factor is Not present.
;
_exptl_crystal_colour 'clear light colourless'
_exptl_crystal_colour_lustre clear
_exptl_crystal_colour_modifier light
_exptl_crystal_colour_primary colourless
_exptl_crystal_density_diffrn 1.302
_exptl_crystal_description block
_exptl_crystal_F_000 2480
_exptl_crystal_size_max 0.35
_exptl_crystal_size_mid 0.28
_exptl_crystal_size_min 0.14
_refine_diff_density_max 0.309
_refine_diff_density_min -0.323
_refine_diff_density_rms 0.041
_refine_ls_extinction_method none
_refine_ls_goodness_of_fit_ref 1.018
_refine_ls_hydrogen_treatment constr
_refine_ls_matrix_type full
_refine_ls_number_parameters 378
_refine_ls_number_reflns 6899
_refine_ls_number_restraints 0
_refine_ls_restrained_S_all 1.018
_refine_ls_R_factor_all 0.0920
_refine_ls_R_factor_gt 0.0497
_refine_ls_shift/su_max 0.001
_refine_ls_shift/su_mean 0.000
_refine_ls_structure_factor_coef Fsqd
_refine_ls_weighting_details 'w=1/[\s^2^(Fo^2^)+(0.0568P)^2^+4.1428P] where P=(Fo^2^+2Fc^2^)/3'
_refine_ls_weighting_scheme calc
_refine_ls_wR_factor_gt 0.1164
_refine_ls_wR_factor_ref 0.1404
_reflns_Friedel_coverage 0.000
_reflns_number_gt 4334
_reflns_number_total 6899
_reflns_threshold_expression 'I > 2\s(I)'
_cod_data_source_file d2sc05210e2.cif
_cod_data_source_block 7o
_cod_depositor_comments 'Adding full bibliography for 1567732--1567733.cif.'
_cod_original_cell_volume 6026.6(8)
_cod_database_code 1567733
_shelx_shelxl_version_number 2014/7
_shelx_space_group_comment
;
The symmetry employed for this shelxl refinement is uniquely defined
by the following loop, which should always be used as a source of
symmetry information in preference to the above space-group names.
They are only intended as comments.
;
_shelx_estimated_absorpt_t_max 0.961
_shelx_estimated_absorpt_t_min 0.907
_olex2_refinement_description
;
1. Fixed Uiso
 At 1.2 times of:
  All C(H) groups, All C(H,H) groups, All N(H) groups
 At 1.5 times of:
  All C(H,H,H) groups
2. Uiso/Uaniso restraints and constraints
Uanis(C2A) = Uanis(C2)
3. Others
 Sof(H01A)=Sof(S1A)=1-FVAR(1)
 Sof(H00Y)=Sof(S1)=FVAR(1)
 Sof(H00F)=Sof(C2A)=Sof(H2A)=1-FVAR(2)
 Sof(H012)=Sof(C2)=Sof(H2)=FVAR(2)
4.a Ternary CH refined with riding coordinates:
 C00G(H00G)
4.b Secondary CH2 refined with riding coordinates:
 C00O(H00A,H00B)
4.c Aromatic/amide H refined with riding coordinates:
 N008(H008), C00H(H00H), C00J(H00J), C00M(H00M), C00N(H00N), C00P(H00P),
 C00Q(H00Q), C00R(H00R), C00S(H00S), C00T(H00T), C00W(H00W), C00X(H00X),
 C00Y(H00Y), C00Y(H00F), C010(H010), C011(H011), C012(H012), C012(H01A),
 C013(H013), C2(H2), C2A(H2A)
4.d Idealised Me refined as rotating group:
 C00V(H00C,H00D,H00E), C00Z(H00I,H00K,H00L), C014(H01B,H01C,H01D)
;
_olex2_submission_special_instructions 'No special instructions were received'

loop_
_space_group_symop_operation_xyz
'x, y, z'
'-x, y, -z+1/2'
'x+1/2, y+1/2, z'
'-x+1/2, y+1/2, -z+1/2'
'-x, -y, -z'
'x, -y, z-1/2'
'-x+1/2, -y+1/2, -z'
'x+1/2, -y+1/2, z-1/2'

loop_
_atom_site_label
_atom_site_type_symbol
_atom_site_fract_x
_atom_site_fract_y
_atom_site_fract_z
_atom_site_U_iso_or_equiv
_atom_site_adp_type
_atom_site_occupancy
_atom_site_site_symmetry_order
_atom_site_calc_flag
_atom_site_refinement_flags_posn
_atom_site_refinement_flags_adp
_atom_site_refinement_flags_occupancy
_atom_site_disorder_assembly
_atom_site_disorder_group
S002 S 0.68813(3) 0.40033(7) 0.38535(3) 0.05864(19) Uani 1 1 d . . . . .
O005 O 0.55592(8) 0.66575(19) 0.54126(9) 0.0714(5) Uani 1 1 d . . . . .
O006 O 0.72458(7) 0.4666(2) 0.44435(8) 0.0695(5) Uani 1 1 d . . . . .
O007 O 0.64645(7) 0.72984(19) 0.56621(9) 0.0736(5) Uani 1 1 d . . . . .
O00A O 0.68701(8) 0.25525(19) 0.38153(11) 0.0811(6) Uani 1 1 d . . . . .
N008 N 0.56970(7) 0.7321(2) 0.45581(9) 0.0519(5) Uani 1 1 d . . . . .
H008 H 0.5878 0.7930 0.4503 0.062 Uiso 1 1 calc R U . . .
N009 N 0.62551(7) 0.4444(2) 0.36256(10) 0.0528(5) Uani 1 1 d . . . . .
S001 S 0.59590(3) 0.66270(7) 0.52566(3) 0.05508(18) Uani 1 1 d . . . . .
C00B C 0.60856(9) 0.4903(2) 0.51850(11) 0.0499(6) Uani 1 1 d . . . . .
C00C C 0.55446(9) 0.5604(3) 0.34747(11) 0.0507(6) Uani 1 1 d . . . . .
C00D C 0.60557(9) 0.5762(2) 0.36039(11) 0.0492(5) Uani 1 1 d . . . . .
C00E C 0.69722(9) 0.4675(3) 0.32673(12) 0.0530(6) Uani 1 1 d . . . . .
C00F C 0.54263(10) 0.4177(3) 0.34216(12) 0.0559(6) Uani 1 1 d . . . . .
C00G C 0.51594(9) 0.6937(2) 0.40170(11) 0.0505(6) Uani 1 1 d . . . . .
H00G H 0.5061 0.6061 0.4118 0.061 Uiso 1 1 calc R U . . .
C00H C 0.65434(9) 0.4542(3) 0.51958(12) 0.0537(6) Uani 1 1 d . . . . .
H00H H 0.6785 0.5212 0.5239 0.064 Uiso 1 1 calc R U . . .
C00I C 0.63482(9) 0.7033(3) 0.36716(11) 0.0524(6) Uani 1 1 d . . . . .
C00J C 0.58620(10) 0.3503(3) 0.35147(12) 0.0591(6) Uani 1 1 d . . . . .
H00J H 0.5894 0.2557 0.3506 0.071 Uiso 1 1 calc R U . . .
C00K C 0.47316(9) 0.7977(3) 0.38888(12) 0.0538(6) Uani 1 1 d . . . . .
C00L C 0.62867(10) 0.2176(3) 0.50743(12) 0.0583(6) Uani 1 1 d . . . . .
C00M C 0.66395(10) 0.3193(3) 0.51421(12) 0.0567(6) Uani 1 1 d . . . . .
H00M H 0.6949 0.2957 0.5151 0.068 Uiso 1 1 calc R U . . .
C00N C 0.73367(10) 0.5714(3) 0.34188(13) 0.0623(7) Uani 1 1 d . . . . .
H00N H 0.7512 0.6121 0.3821 0.075 Uiso 1 1 calc R U . . .
C00O C 0.51794(10) 0.6735(3) 0.34158(12) 0.0583(6) Uani 1 1 d . . . . .
H00A H 0.4818 0.6546 0.3054 0.070 Uiso 1 1 calc R U . . .
H00B H 0.5298 0.7582 0.3327 0.070 Uiso 1 1 calc R U . . .
C00P C 0.57276(10) 0.3906(3) 0.51194(13) 0.0583(6) Uani 1 1 d . . . . .
H00P H 0.5420 0.4143 0.5114 0.070 Uiso 1 1 calc R U . . .
C00Q C 0.58298(11) 0.2562(3) 0.50617(14) 0.0656(7) Uani 1 1 d . . . . .
H00Q H 0.5586 0.1894 0.5013 0.079 Uiso 1 1 calc R U . . .
C00R C 0.41940(10) 0.7628(3) 0.35193(13) 0.0701(8) Uani 1 1 d . . . . .
H00R H 0.4097 0.6737 0.3368 0.084 Uiso 1 1 calc R U . . .
C00S C 0.74411(11) 0.6147(3) 0.29679(14) 0.0722(8) Uani 1 1 d . . . . .
H00S H 0.7687 0.6851 0.3071 0.087 Uiso 1 1 calc R U . . .
C00T C 0.67045(11) 0.4092(3) 0.26643(14) 0.0704(8) Uani 1 1 d . . . . .
H00T H 0.6452 0.3404 0.2558 0.085 Uiso 1 1 calc R U . . .
C00U C 0.71885(13) 0.5558(4) 0.23693(14) 0.0791(9) Uani 1 1 d . . . . .
C00V C 0.49064(11) 0.3548(3) 0.32808(15) 0.0800(9) Uani 1 1 d . . . . .
H00C H 0.4875 0.3677 0.3642 0.120 Uiso 1 1 calc R U . . .
H00D H 0.4906 0.2587 0.3200 0.120 Uiso 1 1 calc R U . . .
H00E H 0.4607 0.3980 0.2911 0.120 Uiso 1 1 calc R U . . .
C00W C 0.37955(12) 0.8588(4) 0.33692(16) 0.0881(10) Uani 1 1 d . . . . .
H00W H 0.3434 0.8337 0.3114 0.106 Uiso 1 1 calc R U . . .
C00X C 0.68145(13) 0.4536(4) 0.22240(14) 0.0824(9) Uani 1 1 d . . . . .
H00X H 0.6634 0.4141 0.1819 0.099 Uiso 1 1 calc R U . . .
C00Y C 0.68948(13) 0.9049(3) 0.40620(17) 0.0815(9) Uani 1 1 d . . . . .
H00Y H 0.7139 0.9735 0.4308 0.098 Uiso 0.541(9) 1 calc R U P A 1
H00F H 0.7162 0.9655 0.4344 0.098 Uiso 0.48(2) 1 calc R U P A 2
C00Z C 0.63901(13) 0.0710(3) 0.50056(18) 0.0899(10) Uani 1 1 d . . . . .
H00I H 0.6172 0.0451 0.4563 0.135 Uiso 1 1 calc R U . . .
H00K H 0.6300 0.0146 0.5250 0.135 Uiso 1 1 calc R U . . .
H00L H 0.6764 0.0591 0.5160 0.135 Uiso 1 1 calc R U . . .
C010 C 0.39277(14) 0.9883(4) 0.35906(18) 0.0931(11) Uani 1 1 d . . . . .
H010 H 0.3659 1.0522 0.3488 0.112 Uiso 1 1 calc R U . . .
C011 C 0.44534(14) 1.0246(4) 0.3962(2) 0.1025(12) Uani 1 1 d . . . . .
H011 H 0.4547 1.1135 0.4117 0.123 Uiso 1 1 calc R U . . .
C012 C 0.65843(15) 0.9159(4) 0.34406(18) 0.0929(10) Uani 1 1 d . . . . .
H012 H 0.6594 0.9942 0.3235 0.112 Uiso 0.52(2) 1 calc R U P A 1
H01A H 0.6609 0.9901 0.3223 0.112 Uiso 0.459(9) 1 calc R U P A 2
C013 C 0.48534(12) 0.9290(3) 0.41120(17) 0.0855(10) Uani 1 1 d . . . . .
H013 H 0.5213 0.9550 0.4371 0.103 Uiso 1 1 calc R U . . .
C014 C 0.73152(18) 0.6006(5) 0.18876(18) 0.1251(15) Uani 1 1 d . . . . .
H01B H 0.7035 0.6603 0.1580 0.188 Uiso 1 1 calc R U . . .
H01C H 0.7338 0.5218 0.1673 0.188 Uiso 1 1 calc R U . . .
H01D H 0.7654 0.6483 0.2102 0.188 Uiso 1 1 calc R U . . .
S1 S 0.68441(17) 0.7736(4) 0.43795(17) 0.0677(8) Uani 0.541(9) 1 d . . P A 1
C2 C 0.6170(5) 0.788(2) 0.3022(9) 0.063(3) Uani 0.52(2) 1 d . . P A 1
H2 H 0.5931 0.7709 0.2588 0.076 Uiso 0.52(2) 1 calc R U P A 1
S1A S 0.6180(3) 0.8009(8) 0.3090(4) 0.0990(17) Uani 0.459(9) 1 d . . P A 2
C2A C 0.6718(5) 0.7639(17) 0.4241(7) 0.063(3) Uani 0.48(2) 1 d . . P A 2
H2A H 0.6843 0.7307 0.4649 0.076 Uiso 0.48(2) 1 calc R U P A 2

loop_
_atom_site_aniso_label
_atom_site_aniso_U_11
_atom_site_aniso_U_22
_atom_site_aniso_U_33
_atom_site_aniso_U_23
_atom_site_aniso_U_13
_atom_site_aniso_U_12
S002 0.0514(4) 0.0658(4) 0.0648(4) 0.0053(3) 0.0355(3) 0.0086(3)
O005 0.0847(13) 0.0750(12) 0.0790(13) -0.0072(10) 0.0603(11) 0.0084(10)
O006 0.0500(10) 0.1032(15) 0.0507(10) 0.0022(10) 0.0245(9) 0.0028(10)
O007 0.0638(12) 0.0666(12) 0.0609(12) -0.0104(9) 0.0147(9) -0.0066(9)
O00A 0.0843(14) 0.0590(12) 0.1176(17) 0.0125(11) 0.0663(13) 0.0156(10)
N008 0.0452(11) 0.0524(11) 0.0530(12) 0.0010(9) 0.0234(9) -0.0030(9)
N009 0.0447(11) 0.0552(12) 0.0619(13) -0.0049(9) 0.0312(10) -0.0010(9)
S001 0.0560(4) 0.0578(4) 0.0490(3) -0.0039(3) 0.0270(3) 0.0030(3)
C00B 0.0491(13) 0.0570(14) 0.0462(13) 0.0035(10) 0.0276(11) 0.0021(11)
C00C 0.0426(12) 0.0669(16) 0.0417(13) -0.0065(11) 0.0225(11) -0.0012(11)
C00D 0.0444(12) 0.0564(14) 0.0464(13) -0.0043(10) 0.0246(11) -0.0004(10)
C00E 0.0449(13) 0.0620(15) 0.0538(14) -0.0031(11) 0.0278(12) 0.0058(11)
C00F 0.0482(14) 0.0694(17) 0.0508(14) -0.0109(12) 0.0272(12) -0.0098(12)
C00G 0.0411(12) 0.0557(14) 0.0525(14) -0.0029(11) 0.0239(11) 0.0013(10)
C00H 0.0444(13) 0.0602(15) 0.0583(15) 0.0048(12) 0.0292(12) -0.0013(11)
C00I 0.0437(12) 0.0614(15) 0.0518(14) -0.0068(11) 0.0256(11) -0.0010(11)
C00J 0.0606(16) 0.0595(15) 0.0626(16) -0.0119(12) 0.0369(13) -0.0121(12)
C00K 0.0460(13) 0.0616(16) 0.0564(15) -0.0015(12) 0.0295(12) 0.0034(11)
C00L 0.0547(15) 0.0587(15) 0.0618(16) 0.0033(12) 0.0319(13) 0.0070(12)
C00M 0.0485(13) 0.0647(16) 0.0643(16) 0.0071(12) 0.0355(13) 0.0092(12)
C00N 0.0567(15) 0.0785(18) 0.0541(15) -0.0068(13) 0.0317(13) -0.0035(13)
C00O 0.0441(13) 0.0785(18) 0.0508(14) 0.0005(12) 0.0249(11) 0.0076(12)
C00P 0.0513(14) 0.0633(16) 0.0732(17) 0.0030(13) 0.0423(14) 0.0032(12)
C00Q 0.0595(16) 0.0616(16) 0.086(2) 0.0023(14) 0.0457(15) -0.0036(13)
C00R 0.0480(15) 0.087(2) 0.0735(19) -0.0102(15) 0.0318(14) 0.0016(14)
C00S 0.0619(17) 0.093(2) 0.0665(18) 0.0014(16) 0.0378(15) -0.0073(15)
C00T 0.0584(16) 0.083(2) 0.0657(18) -0.0133(15) 0.0307(15) -0.0042(14)
C00U 0.0696(19) 0.114(3) 0.0615(18) 0.0062(17) 0.0407(16) 0.0075(18)
C00V 0.0585(17) 0.105(2) 0.080(2) -0.0191(17) 0.0401(16) -0.0233(16)
C00W 0.0480(16) 0.122(3) 0.084(2) -0.003(2) 0.0298(16) 0.0124(18)
C00X 0.080(2) 0.110(3) 0.0549(17) -0.0133(16) 0.0353(16) -0.0006(19)
C00Y 0.0674(19) 0.089(2) 0.090(2) -0.0318(19) 0.0443(18) -0.0255(16)
C00Z 0.080(2) 0.0649(19) 0.129(3) -0.0045(19) 0.060(2) 0.0061(16)
C010 0.070(2) 0.108(3) 0.102(3) 0.010(2) 0.047(2) 0.036(2)
C011 0.080(2) 0.082(2) 0.141(3) -0.013(2) 0.058(2) 0.0193(19)
C012 0.106(3) 0.086(2) 0.090(3) 0.0004(19) 0.055(2) -0.026(2)
C013 0.0567(17) 0.074(2) 0.118(3) -0.0157(19) 0.0423(18) 0.0062(15)
C014 0.136(3) 0.186(4) 0.081(3) 0.014(3) 0.077(3) -0.003(3)
S1 0.0532(16) 0.0758(14) 0.0581(15) -0.0139(9) 0.0199(12) -0.0142(11)
C2 0.045(4) 0.081(5) 0.046(4) 0.000(3) 0.014(3) -0.034(3)
S1A 0.128(4) 0.084(2) 0.089(3) -0.0062(18) 0.061(3) -0.0276(19)
C2A 0.045(4) 0.081(5) 0.046(4) 0.000(3) 0.014(3) -0.034(3)

loop_
_atom_type_symbol
_atom_type_description
_atom_type_scat_dispersion_real
_atom_type_scat_dispersion_imag
_atom_type_scat_source
C C 0.0033 0.0016 'International Tables Vol C Tables 4.2.6.8 and 6.1.1.4'
H H 0.0000 0.0000 'International Tables Vol C Tables 4.2.6.8 and 6.1.1.4'
N N 0.0061 0.0033 'International Tables Vol C Tables 4.2.6.8 and 6.1.1.4'
O O 0.0106 0.0060 'International Tables Vol C Tables 4.2.6.8 and 6.1.1.4'
S S 0.1246 0.1234 'International Tables Vol C Tables 4.2.6.8 and 6.1.1.4'

loop_
_geom_angle_atom_site_label_1
_geom_angle_atom_site_label_2
_geom_angle_atom_site_label_3
_geom_angle
_geom_angle_site_symmetry_1
_geom_angle_site_symmetry_3
_geom_angle_publ_flag
O006 S002 O00A 120.09(13) . . ?
O006 S002 N009 108.12(10) . . ?
O006 S002 C00E 108.51(12) . . ?
O00A S002 N009 104.69(11) . . ?
O00A S002 C00E 109.12(12) . . ?
N009 S002 C00E 105.30(11) . . ?
S001 N008 H008 119.1 . . ?
C00G N008 H008 119.1 . . ?
C00G N008 S001 121.76(16) . . ?
C00D N009 S002 127.84(16) . . ?
C00J N009 S002 123.34(18) . . ?
C00J N009 C00D 108.20(19) . . ?
O005 S001 N008 107.44(11) . . ?
O005 S001 C00B 107.49(11) . . ?
O007 S001 O005 119.95(12) . . ?
O007 S001 N008 105.80(11) . . ?
O007 S001 C00B 108.29(11) . . ?
N008 S001 C00B 107.26(11) . . ?
C00H C00B S001 120.16(19) . . ?
C00P C00B S001 119.81(18) . . ?
C00P C00B C00H 120.0(2) . . ?
C00D C00C C00F 108.4(2) . . ?
C00D C00C C00O 125.7(2) . . ?
C00F C00C C00O 125.9(2) . . ?
N009 C00D C00I 124.2(2) . . ?
C00C C00D N009 106.9(2) . . ?
C00C C00D C00I 128.8(2) . . ?
C00N C00E S002 120.07(19) . . ?
C00N C00E C00T 120.2(2) . . ?
C00T C00E S002 119.6(2) . . ?
C00C C00F C00V 126.0(2) . . ?
C00J C00F C00C 107.4(2) . . ?
C00J C00F C00V 126.6(3) . . ?
N008 C00G H00G 108.1 . . ?
N008 C00G C00K 112.67(19) . . ?
N008 C00G C00O 109.27(19) . . ?
C00K C00G H00G 108.1 . . ?
C00K C00G C00O 110.44(19) . . ?
C00O C00G H00G 108.1 . . ?
C00B C00H H00H 120.2 . . ?
C00M C00H C00B 119.7(2) . . ?
C00M C00H H00H 120.2 . . ?
C00D C00I S1 125.4(2) . . ?
C00D C00I C2 117.5(6) . . ?
C00D C00I S1A 122.4(3) . . ?
C2 C00I S1 117.0(6) . . ?
C2A C00I C00D 125.0(7) . . ?
C2A C00I S1A 111.5(7) . . ?
N009 C00J H00J 125.4 . . ?
C00F C00J N009 109.1(2) . . ?
C00F C00J H00J 125.4 . . ?
C00R C00K C00G 120.1(2) . . ?
C013 C00K C00G 122.6(2) . . ?
C013 C00K C00R 117.2(2) . . ?
C00M C00L C00Q 117.9(2) . . ?
C00M C00L C00Z 121.1(2) . . ?
C00Q C00L C00Z 121.1(3) . . ?
C00H C00M C00L 121.4(2) . . ?
C00H C00M H00M 119.3 . . ?
C00L C00M H00M 119.3 . . ?
C00E C00N H00N 120.3 . . ?
C00E C00N C00S 119.4(3) . . ?
C00S C00N H00N 120.3 . . ?
C00C C00O C00G 113.9(2) . . ?
C00C C00O H00A 108.8 . . ?
C00C C00O H00B 108.8 . . ?
C00G C00O H00A 108.8 . . ?
C00G C00O H00B 108.8 . . ?
H00A C00O H00B 107.7 . . ?
C00B C00P H00P 120.4 . . ?
C00Q C00P C00B 119.3(2) . . ?
C00Q C00P H00P 120.4 . . ?
C00L C00Q H00Q 119.1 . . ?
C00P C00Q C00L 121.7(2) . . ?
C00P C00Q H00Q 119.1 . . ?
C00K C00R H00R 119.5 . . ?
C00K C00R C00W 120.9(3) . . ?
C00W C00R H00R 119.5 . . ?
C00N C00S H00S 119.3 . . ?
C00U C00S C00N 121.4(3) . . ?
C00U C00S H00S 119.3 . . ?
C00E C00T H00T 120.2 . . ?
C00X C00T C00E 119.5(3) . . ?
C00X C00T H00T 120.2 . . ?
C00S C00U C00X 118.1(3) . . ?
C00S C00U C014 121.2(3) . . ?
C00X C00U C014 120.8(3) . . ?
C00F C00V H00C 109.5 . . ?
C00F C00V H00D 109.5 . . ?
C00F C00V H00E 109.5 . . ?
H00C C00V H00D 109.5 . . ?
H00C C00V H00E 109.5 . . ?
H00D C00V H00E 109.5 . . ?
C00R C00W H00W 119.7 . . ?
C010 C00W C00R 120.6(3) . . ?
C010 C00W H00W 119.7 . . ?
C00T C00X C00U 121.4(3) . . ?
C00T C00X H00X 119.3 . . ?
C00U C00X H00X 119.3 . . ?
C012 C00Y H00Y 121.0 . . ?
C012 C00Y H00F 127.1 . . ?
C012 C00Y S1 118.0(3) . . ?
C012 C00Y C2A 105.7(5) . . ?
S1 C00Y H00Y 121.0 . . ?
C2A C00Y H00F 127.1 . . ?
C00L C00Z H00I 109.5 . . ?
C00L C00Z H00K 109.5 . . ?
C00L C00Z H00L 109.5 . . ?
H00I C00Z H00K 109.5 . . ?
H00I C00Z H00L 109.5 . . ?
H00K C00Z H00L 109.5 . . ?
C00W C010 H010 120.2 . . ?
C00W C010 C011 119.6(3) . . ?
C011 C010 H010 120.2 . . ?
C010 C011 H011 120.0 . . ?
C010 C011 C013 120.0(3) . . ?
C013 C011 H011 120.0 . . ?
C00Y C012 H012 120.5 . . ?
C00Y C012 H01A 121.8 . . ?
C00Y C012 C2 119.0(7) . . ?
C00Y C012 S1A 116.5(4) . . ?
C2 C012 H012 120.5 . . ?
S1A C012 H01A 121.8 . . ?
C00K C013 C011 121.7(3) . . ?
C00K C013 H013 119.2 . . ?
C011 C013 H013 119.2 . . ?
C00U C014 H01B 109.5 . . ?
C00U C014 H01C 109.5 . . ?
C00U C014 H01D 109.5 . . ?
H01B C014 H01C 109.5 . . ?
H01B C014 H01D 109.5 . . ?
H01C C014 H01D 109.5 . . ?
C00Y S1 C00I 94.2(2) . . ?
C00I C2 C012 91.7(9) . . ?
C00I C2 H2 134.2 . . ?
C012 C2 H2 134.2 . . ?
C012 S1A C00I 99.4(4) . . ?
C00I C2A C00Y 106.2(10) . . ?
C00I C2A H2A 126.9 . . ?
C00Y C2A H2A 126.9 . . ?

loop_
_geom_bond_atom_site_label_1
_geom_bond_atom_site_label_2
_geom_bond_distance
_geom_bond_site_symmetry_2
_geom_bond_publ_flag
S002 O006 1.4192(19) . ?
S002 O00A 1.420(2) . ?
S002 N009 1.6698(19) . ?
S002 C00E 1.748(3) . ?
O005 S001 1.4297(18) . ?
O007 S001 1.4283(18) . ?
N008 H008 0.8600 . ?
N008 S001 1.617(2) . ?
N008 C00G 1.466(3) . ?
N009 C00D 1.405(3) . ?
N009 C00J 1.386(3) . ?
S001 C00B 1.756(2) . ?
C00B C00H 1.383(3) . ?
C00B C00P 1.381(3) . ?
C00C C00D 1.371(3) . ?
C00C C00F 1.425(3) . ?
C00C C00O 1.495(3) . ?
C00D C00I 1.469(3) . ?
C00E C00N 1.374(4) . ?
C00E C00T 1.382(4) . ?
C00F C00J 1.349(3) . ?
C00F C00V 1.508(3) . ?
C00G H00G 0.9800 . ?
C00G C00K 1.514(3) . ?
C00G C00O 1.542(3) . ?
C00H H00H 0.9300 . ?
C00H C00M 1.370(3) . ?
C00I S1 1.707(4) . ?
C00I C2 1.63(2) . ?
C00I S1A 1.572(9) . ?
C00I C2A 1.366(13) . ?
C00J H00J 0.9300 . ?
C00K C00R 1.377(3) . ?
C00K C013 1.366(4) . ?
C00L C00M 1.382(4) . ?
C00L C00Q 1.385(3) . ?
C00L C00Z 1.493(4) . ?
C00M H00M 0.9300 . ?
C00N H00N 0.9300 . ?
C00N C00S 1.382(4) . ?
C00O H00A 0.9700 . ?
C00O H00B 0.9700 . ?
C00P H00P 0.9300 . ?
C00P C00Q 1.372(4) . ?
C00Q H00Q 0.9300 . ?
C00R H00R 0.9300 . ?
C00R C00W 1.388(4) . ?
C00S H00S 0.9300 . ?
C00S C00U 1.378(4) . ?
C00T H00T 0.9300 . ?
C00T C00X 1.371(4) . ?
C00U C00X 1.383(4) . ?
C00U C014 1.502(4) . ?
C00V H00C 0.9600 . ?
C00V H00D 0.9600 . ?
C00V H00E 0.9600 . ?
C00W H00W 0.9300 . ?
C00W C010 1.350(5) . ?
C00X H00X 0.9300 . ?
C00Y H00Y 0.9300 . ?
C00Y H00F 0.9300 . ?
C00Y C012 1.304(4) . ?
C00Y S1 1.556(5) . ?
C00Y C2A 1.619(16) . ?
C00Z H00I 0.9600 . ?
C00Z H00K 0.9600 . ?
C00Z H00L 0.9600 . ?
C010 H010 0.9300 . ?
C010 C011 1.353(5) . ?
C011 H011 0.9300 . ?
C011 C013 1.388(4) . ?
C012 H012 0.9300 . ?
C012 H01A 0.9300 . ?
C012 C2 1.663(16) . ?
C012 S1A 1.522(7) . ?
C013 H013 0.9300 . ?
C014 H01B 0.9600 . ?
C014 H01C 0.9600 . ?
C014 H01D 0.9600 . ?
C2 H2 0.9300 . ?
C2A H2A 0.9300 . ?

loop_
_geom_torsion_atom_site_label_1
_geom_torsion_atom_site_label_2
_geom_torsion_atom_site_label_3
_geom_torsion_atom_site_label_4
_geom_torsion
_geom_torsion_site_symmetry_1
_geom_torsion_site_symmetry_2
_geom_torsion_site_symmetry_3
_geom_torsion_site_symmetry_4
_geom_torsion_publ_flag
S002 N009 C00D C00C -171.67(17) . . . . ?
S002 N009 C00D C00I 11.7(3) . . . . ?
S002 N009 C00J C00F 171.93(18) . . . . ?
S002 C00E C00N C00S 174.0(2) . . . . ?
S002 C00E C00T C00X -173.9(2) . . . . ?
O005 S001 C00B C00H -163.77(19) . . . . ?
O005 S001 C00B C00P 16.1(2) . . . . ?
O006 S002 N009 C00D 48.0(2) . . . . ?
O006 S002 N009 C00J -121.9(2) . . . . ?
O006 S002 C00E C00N -2.4(2) . . . . ?
O006 S002 C00E C00T 173.0(2) . . . . ?
O007 S001 C00B C00H -32.8(2) . . . . ?
O007 S001 C00B C00P 147.0(2) . . . . ?
O00A S002 N009 C00D 177.1(2) . . . . ?
O00A S002 N009 C00J 7.2(2) . . . . ?
O00A S002 C00E C00N -134.9(2) . . . . ?
O00A S002 C00E C00T 40.5(2) . . . . ?
N008 S001 C00B C00H 81.0(2) . . . . ?
N008 S001 C00B C00P -99.2(2) . . . . ?
N008 C00G C00K C00R -163.0(2) . . . . ?
N008 C00G C00K C013 18.9(4) . . . . ?
N008 C00G C00O C00C 62.5(3) . . . . ?
N009 S002 C00E C00N 113.2(2) . . . . ?
N009 S002 C00E C00T -71.4(2) . . . . ?
N009 C00D C00I S1 -81.2(3) . . . . ?
N009 C00D C00I C2 101.5(8) . . . . ?
N009 C00D C00I S1A 107.2(4) . . . . ?
N009 C00D C00I C2A -86.0(9) . . . . ?
S001 N008 C00G C00K 101.9(2) . . . . ?
S001 N008 C00G C00O -134.95(19) . . . . ?
S001 C00B C00H C00M 179.75(19) . . . . ?
S001 C00B C00P C00Q 179.8(2) . . . . ?
C00B C00H C00M C00L 0.2(4) . . . . ?
C00B C00P C00Q C00L 0.7(4) . . . . ?
C00C C00D C00I S1 102.9(3) . . . . ?
C00C C00D C00I C2 -74.4(8) . . . . ?
C00C C00D C00I S1A -68.7(5) . . . . ?
C00C C00D C00I C2A 98.1(9) . . . . ?
C00C C00F C00J N009 0.0(3) . . . . ?
C00D N009 C00J C00F 0.3(3) . . . . ?
C00D C00C C00F C00J -0.4(3) . . . . ?
C00D C00C C00F C00V -179.8(2) . . . . ?
C00D C00C C00O C00G -100.8(3) . . . . ?
C00D C00I S1 C00Y -174.6(2) . . . . ?
C00D C00I C2 C012 174.0(4) . . . . ?
C00D C00I S1A C012 176.2(3) . . . . ?
C00D C00I C2A C00Y -176.4(4) . . . . ?
C00E S002 N009 C00D -67.9(2) . . . . ?
C00E S002 N009 C00J 122.2(2) . . . . ?
C00E C00N C00S C00U -0.2(4) . . . . ?
C00E C00T C00X C00U 0.0(5) . . . . ?
C00F C00C C00D N009 0.6(3) . . . . ?
C00F C00C C00D C00I 177.0(2) . . . . ?
C00F C00C C00O C00G 77.5(3) . . . . ?
C00G N008 S001 O005 -47.8(2) . . . . ?
C00G N008 S001 O007 -177.02(17) . . . . ?
C00G N008 S001 C00B 67.5(2) . . . . ?
C00G C00K C00R C00W -176.6(3) . . . . ?
C00G C00K C013 C011 176.8(3) . . . . ?
C00H C00B C00P C00Q -0.4(4) . . . . ?
C00J N009 C00D C00C -0.6(3) . . . . ?
C00J N009 C00D C00I -177.2(2) . . . . ?
C00K C00G C00O C00C -173.0(2) . . . . ?
C00K C00R C00W C010 -0.9(5) . . . . ?
C00M C00L C00Q C00P -0.5(4) . . . . ?
C00N C00E C00T C00X 1.5(4) . . . . ?
C00N C00S C00U C00X 1.6(5) . . . . ?
C00N C00S C00U C014 -178.2(3) . . . . ?
C00O C00C C00D N009 179.2(2) . . . . ?
C00O C00C C00D C00I -4.4(4) . . . . ?
C00O C00C C00F C00J -179.0(2) . . . . ?
C00O C00C C00F C00V 1.6(4) . . . . ?
C00O C00G C00K C00R 74.5(3) . . . . ?
C00O C00G C00K C013 -103.6(3) . . . . ?
C00P C00B C00H C00M -0.1(4) . . . . ?
C00Q C00L C00M C00H 0.0(4) . . . . ?
C00R C00K C013 C011 -1.4(5) . . . . ?
C00R C00W C010 C011 0.0(6) . . . . ?
C00S C00U C00X C00T -1.5(5) . . . . ?
C00T C00E C00N C00S -1.4(4) . . . . ?
C00V C00F C00J N009 179.5(2) . . . . ?
C00W C010 C011 C013 0.2(6) . . . . ?
C00Y C012 C2 C00I 3.4(11) . . . . ?
C00Y C012 S1A C00I -4.0(6) . . . . ?
C00Z C00L C00M C00H 179.0(3) . . . . ?
C00Z C00L C00Q C00P -179.5(3) . . . . ?
C010 C011 C013 C00K 0.5(6) . . . . ?
C012 C00Y S1 C00I -0.4(4) . . . . ?
C012 C00Y C2A C00I 5.7(12) . . . . ?
C013 C00K C00R C00W 1.6(4) . . . . ?
C014 C00U C00X C00T 178.3(3) . . . . ?
S1 C00I C2 C012 -3.5(10) . . . . ?
S1 C00Y C012 C2 -2.1(9) . . . . ?
C2 C00I S1 C00Y 2.8(8) . . . . ?
S1A C00I C2A C00Y -8.3(11) . . . . ?
C2A C00I S1A C012 7.7(8) . . . . ?
C2A C00Y C012 S1A -0.6(9) . . . . ?
